data_7233577
loop_
_publ_author_name
'Hwang, Kuo Chu'
'Sagadevan, Arunachalam'
'Kundu, Pradip'

_publ_section_title
;
 Sustainable Room Temperature Conversion of p-Xylene to Terephthalic Acid
 using Ozone and UV Irradiation
;
_journal_name_full 'Green Chemistry'
_journal_paper_doi 10.1039/C9GC02095K
_journal_year 2019
_chemical_formula_sum 'C12 H14 O4'
_chemical_formula_weight 222.23
_chemical_name_systematic 'diethyl terephthalate'
_space_group_crystal_system monoclinic
_space_group_IT_number 14
_space_group_name_Hall '-P 2yn'
_space_group_name_H-M_alt 'P 1 21/n 1'
_symmetry_space_group_name_Hall '-P 2yn'
_symmetry_space_group_name_H-M 'P 1 21/n 1'
_atom_sites_solution_hydrogens geom
_audit_creation_method SHELXL-2014/6
_audit_update_record
;
2014-11-18 deposited with the CCDC.    2019-08-29 downloaded from the CCDC.
;
_cell_angle_alpha 90
_cell_angle_beta 92.854(10)
_cell_angle_gamma 90
_cell_formula_units_Z 2
_cell_length_a 4.206(2)
_cell_length_b 15.399(9)
_cell_length_c 9.109(5)
_cell_measurement_reflns_used 218
_cell_measurement_temperature 296(2)
_cell_measurement_theta_max 22.8073
_cell_measurement_theta_min 2.6003
_cell_volume 589.2(5)
_computing_cell_refinement 'SAINT V8.34A (Bruker AXS Inc., 2013)'
_computing_data_collection 'APEX2 (Bruker AXS, 2010)'
_computing_data_reduction 'SAINT V8.34A (Bruker AXS Inc., 2013)'
_computing_molecular_graphics 'SHELXTL (Sheldrick, 2008)'
_computing_publication_material SHELXTL
_computing_structure_refinement 'SHELXL-2014/6 (Sheldrick, 2014)'
_diffrn_ambient_temperature 296(2)
_diffrn_detector_area_resol_mean 8.3333
_diffrn_measured_fraction_theta_full 0.988
_diffrn_measured_fraction_theta_max 0.971
_diffrn_measurement_device_type 'Bruker APEX-II CCD'
_diffrn_measurement_method '\f and \w scans'
_diffrn_radiation_type MoK\a
_diffrn_radiation_wavelength 0.71073
_diffrn_reflns_av_R_equivalents 0.0412
_diffrn_reflns_av_unetI/netI 0.0362
_diffrn_reflns_Laue_measured_fraction_full 0.988
_diffrn_reflns_Laue_measured_fraction_max 0.971
_diffrn_reflns_limit_h_max 5
_diffrn_reflns_limit_h_min -3
_diffrn_reflns_limit_k_max 19
_diffrn_reflns_limit_k_min -19
_diffrn_reflns_limit_l_max 9
_diffrn_reflns_limit_l_min -11
_diffrn_reflns_number 4463
_diffrn_reflns_point_group_measured_fraction_full 0.988
_diffrn_reflns_point_group_measured_fraction_max 0.971
_diffrn_reflns_theta_full 25.242
_diffrn_reflns_theta_max 26.391
_diffrn_reflns_theta_min 2.600
_exptl_absorpt_coefficient_mu 0.094
_exptl_absorpt_correction_T_max 0.9485
_exptl_absorpt_correction_T_min 0.8135
_exptl_absorpt_correction_type multi-scan
_exptl_absorpt_process_details 'SADABS V2014/4 (Bruker AXS Inc.)'
_exptl_crystal_colour Colorless
_exptl_crystal_density_diffrn 1.253
_exptl_crystal_density_meas ?
_exptl_crystal_density_method 'not measured'
_exptl_crystal_description Lump
_exptl_crystal_F_000 236
_exptl_crystal_recrystallization_method 'Re-crystallisation from solvent: hexane-ethylacetate'
_exptl_crystal_size_max 0.30
_exptl_crystal_size_mid 0.25
_exptl_crystal_size_min 0.15
_refine_diff_density_max 0.149
_refine_diff_density_min -0.144
_refine_diff_density_rms 0.034
_refine_ls_extinction_method none
_refine_ls_goodness_of_fit_ref 1.021
_refine_ls_hydrogen_treatment constr
_refine_ls_matrix_type full
_refine_ls_number_parameters 74
_refine_ls_number_reflns 1173
_refine_ls_number_restraints 0
_refine_ls_restrained_S_all 1.021
_refine_ls_R_factor_all 0.1046
_refine_ls_R_factor_gt 0.0536
_refine_ls_shift/su_max 0.000
_refine_ls_shift/su_mean 0.000
_refine_ls_structure_factor_coef Fsqd
_refine_ls_weighting_details 'w=1/[\s^2^(Fo^2^)+(0.0639P)^2^+0.1292P] where P=(Fo^2^+2Fc^2^)/3'
_refine_ls_weighting_scheme calc
_refine_ls_wR_factor_gt 0.1257
_refine_ls_wR_factor_ref 0.1521
_reflns_Friedel_coverage 0.000
_reflns_number_gt 659
_reflns_number_total 1173
_reflns_threshold_expression 'I > 2\s(I)'
_cod_data_source_file c9gc02095k2.cif
_cod_data_source_block mo_141114_0m
_cod_depositor_comments
;
The following automatic conversions were performed:

'_exptl_crystal_density_meas' value 'not measured' was changed to '?'
- the value is perceived as not measured.

Automatic conversion script
Id: cif_fix_values 4973 2017-02-22 13:04:09Z antanas 
;
_cod_original_cell_volume 589.2(6)
_cod_database_code 7233577
_shelx_space_group_comment
;
The symmetry employed for this shelxl refinement is uniquely defined
by the following loop, which should always be used as a source of
symmetry information in preference to the above space-group names.
They are only intended as comments.
;
_shelxl_version_number 2014/6

loop_
_space_group_symop_operation_xyz
'x, y, z'
'-x+1/2, y+1/2, -z+1/2'
'-x, -y, -z'
'x-1/2, -y-1/2, z-1/2'

loop_
_atom_site_label
_atom_site_type_symbol
_atom_site_fract_x
_atom_site_fract_y
_atom_site_fract_z
_atom_site_U_iso_or_equiv
_atom_site_adp_type
_atom_site_occupancy
_atom_site_site_symmetry_order
_atom_site_calc_flag
_atom_site_refinement_flags_posn
_atom_site_refinement_flags_adp
C1 C 0.3577(6) 0.57033(15) 0.9314(3) 0.0661(7) Uani 1 1 d . .
H1 H 0.2611 0.6178 0.8845 0.079 Uiso 1 1 calc R U
C2 C 0.5137(6) 0.50983(15) 0.8508(3) 0.0646(7) Uani 1 1 d . .
H2 H 0.5229 0.5168 0.7497 0.078 Uiso 1 1 calc R U
C3 C 0.6566(5) 0.43893(14) 0.9183(2) 0.0562(6) Uani 1 1 d . .
C4 C 0.8298(6) 0.37218(15) 0.8359(3) 0.0630(7) Uani 1 1 d . .
C5 C 0.9883(7) 0.32820(17) 0.6012(3) 0.0777(8) Uani 1 1 d . .
H5A H 0.8777 0.2729 0.5988 0.093 Uiso 1 1 calc R U
H5B H 1.2048 0.3188 0.6397 0.093 Uiso 1 1 calc R U
C6 C 0.9889(9) 0.3656(2) 0.4530(3) 0.1101(12) Uani 1 1 d . .
H6A H 0.7745 0.3788 0.4193 0.165 Uiso 1 1 calc R U
H6B H 1.0789 0.3246 0.3874 0.165 Uiso 1 1 calc R U
H6C H 1.1136 0.4178 0.4555 0.165 Uiso 1 1 calc R U
O1 O 0.9563(5) 0.31005(12) 0.8914(2) 0.0896(7) Uani 1 1 d . .
O2 O 0.8272(4) 0.38939(10) 0.69301(18) 0.0720(6) Uani 1 1 d . .

loop_
_atom_site_aniso_label
_atom_site_aniso_U_11
_atom_site_aniso_U_22
_atom_site_aniso_U_33
_atom_site_aniso_U_23
_atom_site_aniso_U_13
_atom_site_aniso_U_12
C1 0.0729(19) 0.0568(14) 0.0681(16) 0.0141(12) -0.0015(13) 0.0022(12)
C2 0.0717(18) 0.0649(15) 0.0570(13) 0.0119(12) 0.0005(12) -0.0036(12)
C3 0.0537(15) 0.0535(13) 0.0610(14) 0.0065(10) -0.0022(11) -0.0096(10)
C4 0.0592(16) 0.0576(14) 0.0716(17) 0.0081(12) -0.0018(13) -0.0078(12)
C5 0.078(2) 0.0693(16) 0.0858(19) -0.0093(14) 0.0011(15) 0.0105(14)
C6 0.145(3) 0.097(2) 0.091(2) 0.0037(18) 0.036(2) 0.031(2)
O1 0.1065(17) 0.0695(11) 0.0925(13) 0.0157(10) 0.0019(11) 0.0192(11)
O2 0.0804(13) 0.0679(11) 0.0676(11) -0.0003(8) 0.0037(9) 0.0103(9)

loop_
_atom_type_symbol
_atom_type_description
_atom_type_scat_dispersion_real
_atom_type_scat_dispersion_imag
_atom_type_scat_source
C C 0.0033 0.0016 'International Tables Vol C Tables 4.2.6.8 and 6.1.1.4'
O O 0.0106 0.0060 'International Tables Vol C Tables 4.2.6.8 and 6.1.1.4'
H H 0.0000 0.0000 'International Tables Vol C Tables 4.2.6.8 and 6.1.1.4'

loop_
_geom_angle_atom_site_label_1
_geom_angle_atom_site_label_2
_geom_angle_atom_site_label_3
_geom_angle
_geom_angle_site_symmetry_1
_geom_angle_site_symmetry_3
C2 C1 C3 120.4(2) . 3_667
C2 C1 H1 119.8 . .
C3 C1 H1 119.8 3_667 .
C1 C2 C3 120.6(2) . .
C1 C2 H2 119.7 . .
C3 C2 H2 119.7 . .
C2 C3 C1 119.0(2) . 3_667
C2 C3 C4 122.5(2) . .
C1 C3 C4 118.5(2) 3_667 .
O1 C4 O2 123.8(2) . .
O1 C4 C3 124.0(2) . .
O2 C4 C3 112.2(2) . .
O2 C5 C6 107.3(2) . .
O2 C5 H5A 110.3 . .
C6 C5 H5A 110.3 . .
O2 C5 H5B 110.3 . .
C6 C5 H5B 110.3 . .
H5A C5 H5B 108.5 . .
C5 C6 H6A 109.5 . .
C5 C6 H6B 109.5 . .
H6A C6 H6B 109.5 . .
C5 C6 H6C 109.5 . .
H6A C6 H6C 109.5 . .
H6B C6 H6C 109.5 . .
C4 O2 C5 117.0(2) . .

loop_
_geom_bond_atom_site_label_1
_geom_bond_atom_site_label_2
_geom_bond_distance
_geom_bond_site_symmetry_2
C1 C2 1.374(3) .
C1 C3 1.380(3) 3_667
C1 H1 0.9300 .
C2 C3 1.376(3) .
C2 H2 0.9300 .
C3 C1 1.380(3) 3_667
C3 C4 1.485(3) .
C4 O1 1.194(3) .
C4 O2 1.328(3) .
C5 O2 1.450(3) .
C5 C6 1.467(4) .
C5 H5A 0.9700 .
C5 H5B 0.9700 .
C6 H6A 0.9600 .
C6 H6B 0.9600 .
C6 H6C 0.9600 .
